data_4327365
loop_
_publ_author_name
'Michael Schaefer'
'Christian N\"ather'
'Nicolai Lehnert'
'Wolfgang Bensch'

_publ_section_title
;
 Solvothermal Syntheses, Crystal Structures, and Thermal Properties of New
 Manganese Thioantimonates(III): The First Example of the Thermal
 Transformation of an Amine-Rich Thioantimonate into an Amine-Poorer
 Thioantimonate
;
_journal_name_full 'Inorganic Chemistry'
_journal_page_first 2914
_journal_page_last 2921
_journal_paper_doi 10.1021/ic034970+
_journal_volume 43
_journal_year 2004
_chemical_formula_sum 'C6 H18 Mn N4 S2.5 Sb'
_chemical_formula_weight 403.08
_chemical_name_systematic
; 
 ? 
;
_space_group_IT_number 60
_symmetry_cell_setting orthorhombic
_symmetry_space_group_name_Hall '-P 2n 2ab'
_symmetry_space_group_name_H-M 'P b c n'
_atom_sites_solution_hydrogens geom
_atom_sites_solution_primary direct
_atom_sites_solution_secondary difmap
_audit_creation_method SHELXL-97
_cell_angle_alpha 90.00
_cell_angle_beta 90.00
_cell_angle_gamma 90.00
_cell_formula_units_Z 8
_cell_length_a 8.6313(4)
_cell_length_b 18.9876(10)
_cell_length_c 16.4104(10)
_cell_measurement_temperature 293(2)
_cell_volume 2689.5(2)
_computing_structure_refinement 'SHELXL-97 (Sheldrick, 1997)'
_computing_structure_solution 'SHELXS-97 (Sheldrick, 1997)'
_diffrn_ambient_temperature 293(2)
_diffrn_measured_fraction_theta_full 0.971
_diffrn_measured_fraction_theta_max 0.971
_diffrn_radiation_monochromator graphite
_diffrn_radiation_source 'fine-focus sealed tube'
_diffrn_radiation_type MoK\a
_diffrn_radiation_wavelength 0.71073
_diffrn_reflns_av_R_equivalents 0.0332
_diffrn_reflns_av_sigmaI/netI 0.0152
_diffrn_reflns_limit_h_max 11
_diffrn_reflns_limit_h_min -11
_diffrn_reflns_limit_k_max 25
_diffrn_reflns_limit_k_min -24
_diffrn_reflns_limit_l_max 21
_diffrn_reflns_limit_l_min -21
_diffrn_reflns_number 23823
_diffrn_reflns_theta_full 28.00
_diffrn_reflns_theta_max 28.00
_diffrn_reflns_theta_min 2.59
_exptl_absorpt_coefficient_mu 3.310
_exptl_absorpt_correction_T_max 0.6595
_exptl_absorpt_correction_T_min 0.5604
_exptl_absorpt_correction_type numerical
_exptl_crystal_density_diffrn 1.991
_exptl_crystal_F_000 1584
_refine_diff_density_max 0.831
_refine_diff_density_min -0.723
_refine_diff_density_rms 0.072
_refine_ls_extinction_method none
_refine_ls_goodness_of_fit_ref 1.038
_refine_ls_hydrogen_treatment mixed
_refine_ls_matrix_type full
_refine_ls_number_parameters 162
_refine_ls_number_reflns 3167
_refine_ls_number_restraints 3
_refine_ls_restrained_S_all 1.041
_refine_ls_R_factor_all 0.0409
_refine_ls_R_factor_gt 0.0290
_refine_ls_shift/su_max 0.002
_refine_ls_shift/su_mean 0.000
_refine_ls_structure_factor_coef Fsqd
_refine_ls_weighting_details 'calc w=1/[\s^2^(Fo^2^)+(0.0338P)^2^+3.0753P] where P=(Fo^2^+2Fc^2^)/3'
_refine_ls_weighting_scheme calc
_refine_ls_wR_factor_gt 0.0665
_refine_ls_wR_factor_ref 0.0726
_reflns_number_gt 2471
_reflns_number_total 3167
_reflns_threshold_expression >2sigma(I)
_cod_data_source_file ic0349702Bsi20031219_082121_1.cif
_cod_data_source_block '[Mn(tren)]2Sb2S5'
_cod_original_formula_sum 'C6 H18 Mn N4 S2.50 Sb'
_cod_database_code 4327365

loop_
_symmetry_equiv_pos_as_xyz
'x, y, z'
'-x+1/2, -y+1/2, z+1/2'
'x+1/2, -y+1/2, -z'
'-x, y, -z+1/2'
'-x, -y, -z'
'x-1/2, y-1/2, -z-1/2'
'-x-1/2, y-1/2, z'
'x, -y, z-1/2'

loop_
_atom_site_label
_atom_site_type_symbol
_atom_site_fract_x
_atom_site_fract_y
_atom_site_fract_z
_atom_site_U_iso_or_equiv
_atom_site_adp_type
_atom_site_occupancy
_atom_site_symmetry_multiplicity
_atom_site_calc_flag
_atom_site_refinement_flags
_atom_site_disorder_assembly
_atom_site_disorder_group
Mn Mn 0.74056(5) 0.45320(2) 0.08561(2) 0.03056(11) Uani 1 1 d . . .
Sb Sb 0.75316(2) 0.598273(10) 0.211082(10) 0.03278(8) Uani 1 1 d . . .
S1 S 0.72888(11) 0.58374(4) 0.06649(4) 0.0439(2) Uani 1 1 d . . .
S2 S 0.75129(8) 0.47814(4) 0.24771(4) 0.03452(15) Uani 1 1 d . . .
S3 S 0.5000 0.64909(6) 0.2500 0.0794(6) Uani 1 2 d S . .
N1 N 0.7483(3) 0.33034(14) 0.08825(19) 0.0412(6) Uani 1 1 d D . .
N2 N 0.4924(3) 0.42128(15) 0.10565(17) 0.0438(6) Uani 1 1 d . . .
H1N2 H 0.4356 0.4358 0.0629 0.075(14) Uiso 1 1 d R A .
H2N2 H 0.4565 0.4434 0.1503 0.066(13) Uiso 1 1 d R . .
N3 N 0.9975(3) 0.42661(15) 0.09532(18) 0.0450(6) Uani 1 1 d D . .
H1N3 H 1.0378 0.4505 0.1377 0.052(11) Uiso 1 1 d R A .
H2N3 H 1.0456 0.4417 0.0499 0.098(18) Uiso 1 1 d R . .
N4 N 0.7187(5) 0.42054(16) -0.05149(17) 0.0525(7) Uani 1 1 d . . .
H1N4 H 0.7727 0.4504 -0.0822 0.11(2) Uiso 1 1 d R A .
H2N4 H 0.6206 0.4214 -0.0680 0.33(7) Uiso 1 1 d R . .
C1 C 0.6170(5) 0.3093(2) 0.1400(2) 0.0555(10) Uani 1 1 d . A .
H1A H 0.6405 0.3202 0.1964 0.071(14) Uiso 1 1 d R . .
H1B H 0.6020 0.2588 0.1358 0.054(11) Uiso 1 1 d R . .
C2 C 0.4708(4) 0.3456(2) 0.1157(3) 0.0590(10) Uani 1 1 d . A .
H2A H 0.3928 0.3375 0.1572 0.11(2) Uiso 1 1 d R . .
H2B H 0.4330 0.3257 0.0651 0.080(15) Uiso 1 1 d R . .
C3 C 0.8904(6) 0.3146(3) 0.1385(4) 0.0496(16) Uani 0.757(11) 1 d PD A 1
H3A H 0.9106 0.2643 0.1379 0.059 Uiso 0.757(11) 1 calc PR A 1
H3B H 0.8727 0.3287 0.1946 0.059 Uiso 0.757(11) 1 calc PR A 1
C4 C 1.0287(4) 0.35357(17) 0.1049(2) 0.0545(16) Uani 0.757(11) 1 d PD A 1
H4A H 1.1160 0.3476 0.1415 0.065 Uiso 0.757(11) 1 calc PR A 1
H4B H 1.0568 0.3336 0.0525 0.065 Uiso 0.757(11) 1 calc PR A 1
C5 C 0.7342(4) 0.30199(17) 0.0065(2) 0.0674(13) Uani 1 1 d R A .
H5A H 0.7952 0.2598 0.0034 0.12(2) Uiso 1 1 d R . .
H5B H 0.6284 0.2891 -0.0034 0.12(2) Uiso 1 1 d R . .
C6 C 0.7897(7) 0.3506(2) -0.0600(3) 0.0682(12) Uani 1 1 d . A .
H6A H 0.7556 0.3317 -0.1111 0.058(12) Uiso 1 1 d R . .
H6B H 0.9003 0.3528 -0.0611 0.16(3) Uiso 1 1 d R . .
C4' C 1.0005(17) 0.3519(9) 0.1443(9) 0.045(4) Uani 0.243(11) 1 d PD A 2
H4'A H 1.1060 0.3355 0.1515 0.054 Uiso 0.243(11) 1 calc PR A 2
H4'B H 0.9522 0.3566 0.1974 0.054 Uiso 0.243(11) 1 calc PR A 2
C3' C 0.9098(16) 0.3019(6) 0.0909(10) 0.039(4) Uani 0.243(11) 1 d PD A 2
H3'A H 0.9538 0.3002 0.0365 0.047 Uiso 0.243(11) 1 calc PR A 2
H3'B H 0.9107 0.2548 0.1137 0.047 Uiso 0.243(11) 1 calc PR A 2

loop_
_atom_site_aniso_label
_atom_site_aniso_U_11
_atom_site_aniso_U_22
_atom_site_aniso_U_33
_atom_site_aniso_U_23
_atom_site_aniso_U_13
_atom_site_aniso_U_12
Mn 0.0336(2) 0.0291(2) 0.02900(19) -0.00103(15) -0.00024(18) 0.00096(16)
Sb 0.03552(12) 0.03698(12) 0.02583(11) -0.00505(6) 0.00176(8) -0.00992(7)
S1 0.0740(6) 0.0333(3) 0.0244(3) 0.0028(3) 0.0008(3) 0.0033(4)
S2 0.0359(3) 0.0423(3) 0.0253(3) 0.0058(3) 0.0004(3) 0.0056(3)
S3 0.0717(10) 0.0299(5) 0.1364(17) 0.000 0.0580(11) 0.000
N1 0.0351(13) 0.0325(12) 0.0560(16) 0.0112(11) -0.0035(13) 0.0029(10)
N2 0.0326(12) 0.0609(16) 0.0379(14) -0.0133(13) -0.0031(11) 0.0041(12)
N3 0.0296(12) 0.0604(17) 0.0449(16) -0.0163(14) 0.0019(11) -0.0037(11)
N4 0.082(2) 0.0421(15) 0.0331(13) -0.0024(12) 0.0000(14) -0.0020(15)
C1 0.061(2) 0.051(2) 0.055(3) 0.0147(17) -0.0008(17) -0.0142(17)
C2 0.0399(19) 0.071(2) 0.066(3) -0.006(2) 0.0100(18) -0.0158(17)
C3 0.048(3) 0.051(3) 0.050(4) 0.015(3) -0.003(2) 0.018(2)
C4 0.036(3) 0.074(4) 0.054(4) -0.004(3) -0.010(3) 0.018(2)
C5 0.102(4) 0.0345(17) 0.065(2) -0.0161(17) 0.026(2) -0.0020(19)
C6 0.101(4) 0.053(2) 0.050(2) -0.0196(17) 0.021(2) 0.007(2)
C4' 0.041(9) 0.065(9) 0.029(8) -0.005(7) -0.021(7) 0.010(7)
C3' 0.043(7) 0.041(7) 0.034(8) -0.007(6) -0.005(6) 0.018(5)

loop_
_atom_type_symbol
_atom_type_description
_atom_type_scat_dispersion_real
_atom_type_scat_dispersion_imag
_atom_type_scat_source
C C 0.0033 0.0016 'International Tables Vol C Tables 4.2.6.8 and 6.1.1.4'
H H 0.0000 0.0000 'International Tables Vol C Tables 4.2.6.8 and 6.1.1.4'
Mn Mn 0.3368 0.7283 'International Tables Vol C Tables 4.2.6.8 and 6.1.1.4'
N N 0.0061 0.0033 'International Tables Vol C Tables 4.2.6.8 and 6.1.1.4'
S S 0.1246 0.1234 'International Tables Vol C Tables 4.2.6.8 and 6.1.1.4'
Sb Sb -0.5866 1.5461 'International Tables Vol C Tables 4.2.6.8 and 6.1.1.4'

loop_
_geom_angle_atom_site_label_1
_geom_angle_atom_site_label_2
_geom_angle_atom_site_label_3
_geom_angle
_geom_angle_site_symmetry_1
_geom_angle_site_symmetry_3
N2 Mn N3 148.87(11) . .
N2 Mn N1 75.83(10) . .
N3 Mn N1 75.51(9) . .
N2 Mn N4 89.57(12) . .
N3 Mn N4 94.99(12) . .
N1 Mn N4 75.84(11) . .
N2 Mn S1 104.29(8) . .
N3 Mn S1 105.52(8) . .
N1 Mn S1 173.82(8) . .
N4 Mn S1 97.97(8) . .
N2 Mn S2 86.33(7) . 1
N3 Mn S2 86.37(7) . 1
N1 Mn S2 98.97(8) . 1
N4 Mn S2 174.07(8) . 1
S1 Mn S2 87.20(3) . 1
N2 Mn S2 86.33(7) . .
N3 Mn S2 86.37(7) . .
N1 Mn S2 98.97(8) . .
N4 Mn S2 174.07(8) . .
S1 Mn S2 87.20(3) . .
S2 Mn S2 0.000(5) 1 .
S2 Sb S2 0.00(5) 1 .
S2 Sb S1 98.07(3) 1 .
S2 Sb S1 98.07(3) . .
S2 Sb S3 107.79(3) 1 .
S2 Sb S3 107.79(3) . .
S1 Sb S3 102.90(2) . .
Sb S1 Mn 89.22(3) . .
S2 S2 Sb 0(8) 1 .
S2 S2 Mn 0(10) 1 .
Sb S2 Mn 85.35(2) . .
Sb S3 Sb 134.06(5) 4_655 .
C5 N1 C1 111.6(3) . .
C5 N1 C3' 88.3(6) . .
C1 N1 C3' 127.1(7) . .
C5 N1 C3 120.0(4) . .
C1 N1 C3 104.9(3) . .
C3' N1 C3 32.3(5) . .
C5 N1 Mn 110.6(2) . .
C1 N1 Mn 105.1(2) . .
C3' N1 Mn 112.8(5) . .
C3 N1 Mn 103.4(3) . .
C2 N2 Mn 113.8(2) . .
C4 N3 C4' 25.0(6) . .
C4 N3 Mn 114.1(2) . .
C4' N3 Mn 104.0(6) . .
C6 N4 Mn 107.3(2) . .
N1 C1 C2 111.8(3) . .
N2 C2 C1 112.2(3) . .
N1 C3 C4 110.2(4) . .
N3 C4 C3 111.6(3) . .
N1 C5 C6 114.6(3) . .
N4 C6 C5 110.6(3) . .
C3' C4' N3 104.6(10) . .
N1 C3' C4' 105.8(10) . .

loop_
_geom_bond_atom_site_label_1
_geom_bond_atom_site_label_2
_geom_bond_distance
_geom_bond_site_symmetry_2
Mn N2 2.250(3) .
Mn N3 2.280(3) .
Mn N1 2.334(3) .
Mn N4 2.341(3) .
Mn S1 2.5006(9) .
Mn S2 2.7036(8) 1
Mn S2 2.7036(8) .
Sb S2 2.3589(7) 1
Sb S2 2.3589(7) .
Sb S1 2.3980(8) .
Sb S3 2.4725(5) .
S2 S2 0.000(3) 1
S3 Sb 2.4725(5) 4_655
N1 C5 1.451(5) .
N1 C1 1.472(5) .
N1 C3' 1.496(13) .
N1 C3 1.508(5) .
N2 C2 1.459(5) .
N3 C4 1.421(4) .
N3 C4' 1.630(17) .
N4 C6 1.470(5) .
C1 C2 1.492(6) .
C3 C4 1.510(6) .
C5 C6 1.508(6) .
C4' C3' 1.511(14) .
